data_4105303
loop_
_publ_author_name
'Shumei Chen'
'Jian Zhang'
'Tao Wu'
'Pingyun Feng'
'Xianhui Bu'

_publ_section_title
;
 Multiroute Synthesis of Porous Anionic Frameworks and Size-Tunable
 Extraframework Organic Cation-Controlled Gas Sorption Properties
;
_journal_name_full 'Journal of the American Chemical Society'
_journal_page_first 16027
_journal_page_last 16029
_journal_paper_doi 10.1021/ja906302t
_journal_volume 131
_journal_year 2009
_chemical_formula_sum 'C36 H12 In3 N0 O24'
_chemical_formula_weight 1172.92
_chemical_name_systematic
; 
 ? 
;
_space_group_IT_number 220
_symmetry_cell_setting cubic
_symmetry_space_group_name_Hall 'I -4bd 2c 3'
_symmetry_space_group_name_H-M 'I -4 3 d'
_atom_sites_solution_hydrogens geom
_atom_sites_solution_primary direct
_atom_sites_solution_secondary difmap
_audit_creation_method SHELXL-97
_cell_angle_alpha 90.00
_cell_angle_beta 90.00
_cell_angle_gamma 90.00
_cell_formula_units_Z 4
_cell_length_a 20.43100(10)
_cell_length_b 20.43100(10)
_cell_length_c 20.43100(10)
_cell_measurement_reflns_used 2805
_cell_measurement_temperature 293(2)
_cell_measurement_theta_max 18.13
_cell_measurement_theta_min 2.44
_cell_volume 8528.43(7)
_computing_cell_refinement 'Bruker SMART'
_computing_data_collection 'Bruker SMART'
_computing_data_reduction 'Bruker SAINT'
_computing_molecular_graphics 'Bruker SHELXTL'
_computing_publication_material 'Bruker SHELXTL'
_computing_structure_refinement 'SHELXL-97 (Sheldrick, 1997)'
_computing_structure_solution 'SHELXS-97 (Sheldrick, 1990)'
_diffrn_ambient_temperature 293(2)
_diffrn_measured_fraction_theta_full 0.997
_diffrn_measured_fraction_theta_max 0.997
_diffrn_measurement_device_type 'CCD area detector'
_diffrn_measurement_method 'phi and omega scans'
_diffrn_radiation_monochromator graphite
_diffrn_radiation_source 'fine-focus sealed tube'
_diffrn_radiation_type MoK\a
_diffrn_radiation_wavelength 0.71073
_diffrn_reflns_av_R_equivalents 0.0950
_diffrn_reflns_av_sigmaI/netI 0.0438
_diffrn_reflns_limit_h_max 19
_diffrn_reflns_limit_h_min -24
_diffrn_reflns_limit_k_max 24
_diffrn_reflns_limit_k_min -24
_diffrn_reflns_limit_l_max 24
_diffrn_reflns_limit_l_min -23
_diffrn_reflns_number 24808
_diffrn_reflns_theta_full 25.08
_diffrn_reflns_theta_max 25.08
_diffrn_reflns_theta_min 2.44
_exptl_absorpt_coefficient_mu 0.849
_exptl_absorpt_correction_type none
_exptl_crystal_density_diffrn 0.913
_exptl_crystal_F_000 2268
_refine_diff_density_max 0.585
_refine_diff_density_min -0.507
_refine_diff_density_rms 0.179
_refine_ls_abs_structure_details 'Flack H D (1983), Acta Cryst. A39, 876-881'
_refine_ls_abs_structure_Flack 0.99(11)
_refine_ls_extinction_coef 0.0012(2)
_refine_ls_extinction_expression Fc^*^=kFc[1+0.001xFc^2^\l^3^/sin(2\q)]^-1/4^
_refine_ls_extinction_method SHELXL
_refine_ls_goodness_of_fit_ref 1.130
_refine_ls_hydrogen_treatment mixed
_refine_ls_matrix_type full
_refine_ls_number_parameters 49
_refine_ls_number_reflns 1269
_refine_ls_number_restraints 0
_refine_ls_restrained_S_all 1.130
_refine_ls_R_factor_all 0.0638
_refine_ls_R_factor_gt 0.0547
_refine_ls_shift/su_max 0.057
_refine_ls_shift/su_mean 0.009
_refine_ls_structure_factor_coef Fsqd
_refine_ls_weighting_details 'calc w=1/[\s^2^(Fo^2^)+(0.1048P)^2^+0.0000P] where P=(Fo^2^+2Fc^2^)/3'
_refine_ls_weighting_scheme calc
_refine_ls_wR_factor_gt 0.1632
_refine_ls_wR_factor_ref 0.1663
_reflns_number_gt 1071
_reflns_number_total 1269
_reflns_threshold_expression >2sigma(I)
_cod_data_source_file ja906302t_si_002_4.cif
_cod_data_source_block 4
_cod_database_code 4105303

loop_
_symmetry_equiv_pos_as_xyz
'x, y, z'
'-x+1/2, -y, z+1/2'
'-x, y+1/2, -z+1/2'
'x+1/2, -y+1/2, -z'
'z, x, y'
'z+1/2, -x+1/2, -y'
'-z+1/2, -x, y+1/2'
'-z, x+1/2, -y+1/2'
'y, z, x'
'-y, z+1/2, -x+1/2'
'y+1/2, -z+1/2, -x'
'-y+1/2, -z, x+1/2'
'y+1/4, x+1/4, z+1/4'
'-y+1/4, -x+3/4, z+3/4'
'y+3/4, -x+1/4, -z+3/4'
'-y+3/4, x+3/4, -z+1/4'
'x+1/4, z+1/4, y+1/4'
'-x+3/4, z+3/4, -y+1/4'
'-x+1/4, -z+3/4, y+3/4'
'x+3/4, -z+1/4, -y+3/4'
'z+1/4, y+1/4, x+1/4'
'z+3/4, -y+1/4, -x+3/4'
'-z+3/4, y+3/4, -x+1/4'
'-z+1/4, -y+3/4, x+3/4'
'x+1/2, y+1/2, z+1/2'
'-x+1, -y+1/2, z+1'
'-x+1/2, y+1, -z+1'
'x+1, -y+1, -z+1/2'
'z+1/2, x+1/2, y+1/2'
'z+1, -x+1, -y+1/2'
'-z+1, -x+1/2, y+1'
'-z+1/2, x+1, -y+1'
'y+1/2, z+1/2, x+1/2'
'-y+1/2, z+1, -x+1'
'y+1, -z+1, -x+1/2'
'-y+1, -z+1/2, x+1'
'y+3/4, x+3/4, z+3/4'
'-y+3/4, -x+5/4, z+5/4'
'y+5/4, -x+3/4, -z+5/4'
'-y+5/4, x+5/4, -z+3/4'
'x+3/4, z+3/4, y+3/4'
'-x+5/4, z+5/4, -y+3/4'
'-x+3/4, -z+5/4, y+5/4'
'x+5/4, -z+3/4, -y+5/4'
'z+3/4, y+3/4, x+3/4'
'z+5/4, -y+3/4, -x+5/4'
'-z+5/4, y+5/4, -x+3/4'
'-z+3/4, -y+5/4, x+5/4'

loop_
_atom_site_label
_atom_site_type_symbol
_atom_site_fract_x
_atom_site_fract_y
_atom_site_fract_z
_atom_site_U_iso_or_equiv
_atom_site_adp_type
_atom_site_occupancy
_atom_site_symmetry_multiplicity
_atom_site_calc_flag
_atom_site_refinement_flags
In1 In 0.0000 0.7500 0.1250 0.0391(4) Uani 1 4 d S
O2 O 0.0829(3) 0.8032(3) 0.1655(3) 0.0526(16) Uani 1 1 d .
O1 O 0.0644(3) 0.7139(3) 0.2183(3) 0.0555(16) Uani 1 1 d .
C2 C 0.1533(4) 0.7787(4) 0.2529(5) 0.0491(19) Uani 1 1 d .
C3 C 0.1668(4) 0.7398(4) 0.3062(4) 0.0422(19) Uani 1 1 d .
H3A H 0.1397 0.7045 0.3157 0.051 Uiso 1 1 calc R
C1 C 0.0978(4) 0.7639(4) 0.2103(4) 0.043(2) Uani 1 1 d .

loop_
_atom_site_aniso_label
_atom_site_aniso_U_11
_atom_site_aniso_U_22
_atom_site_aniso_U_33
_atom_site_aniso_U_23
_atom_site_aniso_U_13
_atom_site_aniso_U_12
In1 0.0395(5) 0.0395(5) 0.0382(7) 0.000 0.000 0.000
O2 0.048(3) 0.059(4) 0.051(4) 0.006(3) -0.008(3) -0.013(3)
O1 0.062(4) 0.054(4) 0.050(4) 0.006(3) -0.012(3) -0.004(3)
C2 0.042(4) 0.057(5) 0.049(4) 0.003(4) -0.003(4) -0.002(3)
C3 0.042(4) 0.038(5) 0.047(4) 0.003(3) -0.001(4) -0.009(3)
C1 0.053(5) 0.041(5) 0.036(4) 0.003(3) -0.005(4) -0.004(4)

loop_
_atom_type_symbol
_atom_type_description
_atom_type_scat_dispersion_real
_atom_type_scat_dispersion_imag
_atom_type_scat_source
C C 0.0033 0.0016 'International Tables Vol C Tables 4.2.6.8 and 6.1.1.4'
H H 0.0000 0.0000 'International Tables Vol C Tables 4.2.6.8 and 6.1.1.4'
N N 0.0061 0.0033 'International Tables Vol C Tables 4.2.6.8 and 6.1.1.4'
O O 0.0106 0.0060 'International Tables Vol C Tables 4.2.6.8 and 6.1.1.4'
In In -0.7276 1.3100 'International Tables Vol C Tables 4.2.6.8 and 6.1.1.4'

loop_
_geom_angle_atom_site_label_1
_geom_angle_atom_site_label_2
_geom_angle_atom_site_label_3
_geom_angle
_geom_angle_site_symmetry_1
_geom_angle_site_symmetry_3
O2 In1 O2 98.33(12) . 39_354
O2 In1 O2 135.3(3) . 26_464
O2 In1 O2 98.33(12) 39_354 26_464
O2 In1 O2 98.33(12) . 16
O2 In1 O2 135.3(3) 39_354 16
O2 In1 O2 98.33(12) 26_464 16
O2 In1 O1 143.6(2) . 39_354
O2 In1 O1 55.4(2) 39_354 39_354
O2 In1 O1 78.0(2) 26_464 39_354
O2 In1 O1 88.4(3) 16 39_354
O2 In1 O1 55.4(2) . .
O2 In1 O1 78.0(2) 39_354 .
O2 In1 O1 88.4(3) 26_464 .
O2 In1 O1 143.6(2) 16 .
O1 In1 O1 127.9(2) 39_354 .
O2 In1 O1 78.0(2) . 16
O2 In1 O1 88.4(3) 39_354 16
O2 In1 O1 143.6(2) 26_464 16
O2 In1 O1 55.4(2) 16 16
O1 In1 O1 76.7(3) 39_354 16
O1 In1 O1 127.9(2) . 16
O2 In1 O1 88.4(3) . 26_464
O2 In1 O1 143.6(2) 39_354 26_464
O2 In1 O1 55.4(2) 26_464 26_464
O2 In1 O1 78.0(2) 16 26_464
O1 In1 O1 127.9(2) 39_354 26_464
O1 In1 O1 76.7(3) . 26_464
O1 In1 O1 127.9(2) 16 26_464
O2 In1 C1 27.7(2) . .
O2 In1 C1 87.6(2) 39_354 .
O2 In1 C1 112.8(2) 26_464 .
O2 In1 C1 122.6(2) 16 .
O1 In1 C1 142.9(2) 39_354 .
O1 In1 C1 27.7(2) . .
O1 In1 C1 103.1(2) 16 .
O1 In1 C1 82.0(2) 26_464 .
O2 In1 C1 122.6(2) . 39_354
O2 In1 C1 27.7(2) 39_354 39_354
O2 In1 C1 87.6(2) 26_464 39_354
O2 In1 C1 112.8(2) 16 39_354
O1 In1 C1 27.7(2) 39_354 39_354
O1 In1 C1 103.1(2) . 39_354
O1 In1 C1 82.0(2) 16 39_354
O1 In1 C1 142.9(2) 26_464 39_354
C1 In1 C1 115.27(19) . 39_354
O2 In1 C1 87.6(2) . 16
O2 In1 C1 112.8(2) 39_354 16
O2 In1 C1 122.6(2) 26_464 16
O2 In1 C1 27.7(2) 16 16
O1 In1 C1 82.0(2) 39_354 16
O1 In1 C1 142.9(2) . 16
O1 In1 C1 27.7(2) 16 16
O1 In1 C1 103.1(2) 26_464 16
C1 In1 C1 115.27(19) . 16
C1 In1 C1 98.4(3) 39_354 16
O2 In1 C1 112.8(2) . 26_464
O2 In1 C1 122.6(2) 39_354 26_464
O2 In1 C1 27.7(2) 26_464 26_464
O2 In1 C1 87.6(2) 16 26_464
O1 In1 C1 103.1(2) 39_354 26_464
O1 In1 C1 82.0(2) . 26_464
O1 In1 C1 142.9(2) 16 26_464
O1 In1 C1 27.7(2) 26_464 26_464
C1 In1 C1 98.4(3) . 26_464
C1 In1 C1 115.27(19) 39_354 26_464
C1 In1 C1 115.27(19) 16 26_464
C1 O2 In1 98.5(5) . .
C1 O1 In1 86.8(5) . .
C3 C2 C3 119.2(8) . 7_564
C3 C2 C1 120.5(7) . .
C3 C2 C1 120.3(8) 7_564 .
C2 C3 C2 120.8(8) . 10_655
C2 C3 H3A 119.6 . .
C2 C3 H3A 119.6 10_655 .
O1 C1 O2 119.4(8) . .
O1 C1 C2 121.2(7) . .
O2 C1 C2 119.4(7) . .
O1 C1 In1 65.6(5) . .
O2 C1 In1 53.9(4) . .
C2 C1 In1 173.2(6) . .

loop_
_geom_bond_atom_site_label_1
_geom_bond_atom_site_label_2
_geom_bond_distance
_geom_bond_site_symmetry_2
In1 O2 2.176(6) .
In1 O2 2.176(6) 39_354
In1 O2 2.176(6) 26_464
In1 O2 2.176(6) 16
In1 O1 2.431(6) 39_354
In1 O1 2.431(6) .
In1 O1 2.431(6) 16
In1 O1 2.431(6) 26_464
In1 C1 2.666(8) .
In1 C1 2.666(8) 39_354
In1 C1 2.666(8) 16
In1 C1 2.666(8) 26_464
O2 C1 1.253(10) .
O1 C1 1.241(10) .
C2 C3 1.377(12) .
C2 C3 1.411(11) 7_564
C2 C1 1.462(12) .
C3 C2 1.411(11) 10_655
C3 H3A 0.9300 .
